data_2236779
loop_
_publ_author_name
'Zhang, Hongxia'
'Qu, Donghui'
'Ma, Jing'

_publ_section_title
;
 <i>N</i>-(2-Chlorophenyl)-1-phenylformamido 3-(2-nitrophenyl)propanoate
;
_journal_coeditor_code ZQ2179
_journal_issue 10
_journal_name_full 'Acta Crystallographica Section E'
_journal_page_first o2904
_journal_paper_doi 10.1107/S1600536812037981
_journal_volume 68
_journal_year 2012
_chemical_formula_iupac 'C22 H17 Cl N2 O5'
_chemical_formula_moiety 'C22 H17 Cl N2 O5'
_chemical_formula_sum 'C22 H17 Cl N2 O5'
_chemical_formula_weight 424.83
_chemical_name_systematic
;
<i>N</i>-(2-Chlorophenyl)-1-phenylformamido 3-(2-nitrophenyl)propanoate
;
_space_group_IT_number 14
_symmetry_cell_setting monoclinic
_symmetry_space_group_name_Hall '-P 2yn'
_symmetry_space_group_name_H-M 'P 1 21/n 1'
_cell_angle_alpha 90.00
_cell_angle_beta 103.059(7)
_cell_angle_gamma 90.00
_cell_formula_units_Z 4
_cell_length_a 14.698(9)
_cell_length_b 8.030(5)
_cell_length_c 17.495(11)
_cell_measurement_reflns_used 1690
_cell_measurement_temperature 296(2)
_cell_measurement_theta_max 22.18
_cell_measurement_theta_min 2.39
_cell_volume 2011(2)
_computing_cell_refinement 'SAINT (Bruker, 2009)'
_computing_data_collection 'APEX2 (Bruker, 2009)'
_computing_data_reduction 'SAINT (Bruker, 2009)'
_computing_molecular_graphics 'SHELXTL (Sheldrick, 2008)'
_computing_publication_material 'SHELXL97 (Sheldrick, 2008)'
_computing_structure_refinement 'SHELXL97 (Sheldrick, 2008)'
_computing_structure_solution 'SHELXS97 (Sheldrick, 2008)'
_diffrn_ambient_temperature 296(2)
_diffrn_measured_fraction_theta_full 0.985
_diffrn_measured_fraction_theta_max 0.985
_diffrn_measurement_device_type 'Bruker APEXII CCD'
_diffrn_measurement_method '\f and \w scans'
_diffrn_radiation_monochromator graphite
_diffrn_radiation_source 'fine-focus sealed tube'
_diffrn_radiation_type MoK\a
_diffrn_radiation_wavelength 0.71073
_diffrn_reflns_av_R_equivalents 0.0449
_diffrn_reflns_av_sigmaI/netI 0.0637
_diffrn_reflns_limit_h_max 13
_diffrn_reflns_limit_h_min -17
_diffrn_reflns_limit_k_max 9
_diffrn_reflns_limit_k_min -9
_diffrn_reflns_limit_l_max 19
_diffrn_reflns_limit_l_min -21
_diffrn_reflns_number 8356
_diffrn_reflns_theta_full 25.50
_diffrn_reflns_theta_max 25.50
_diffrn_reflns_theta_min 2.39
_exptl_absorpt_coefficient_mu 0.227
_exptl_absorpt_correction_T_max 0.952
_exptl_absorpt_correction_T_min 0.943
_exptl_absorpt_correction_type multi-scan
_exptl_absorpt_process_details '(SADABS; Sheldrick, 1996)'
_exptl_crystal_colour colourless
_exptl_crystal_density_diffrn 1.403
_exptl_crystal_density_method 'not measured'
_exptl_crystal_description block
_exptl_crystal_F_000 880
_exptl_crystal_size_max 0.26
_exptl_crystal_size_mid 0.23
_exptl_crystal_size_min 0.22
_refine_diff_density_max 0.175
_refine_diff_density_min -0.260
_refine_ls_extinction_method none
_refine_ls_goodness_of_fit_ref 1.024
_refine_ls_hydrogen_treatment constr
_refine_ls_matrix_type full
_refine_ls_number_parameters 271
_refine_ls_number_reflns 3697
_refine_ls_number_restraints 0
_refine_ls_restrained_S_all 1.024
_refine_ls_R_factor_all 0.0858
_refine_ls_R_factor_gt 0.0474
_refine_ls_shift/su_max 0.001
_refine_ls_shift/su_mean 0.000
_refine_ls_structure_factor_coef Fsqd
_refine_ls_weighting_details 'w=1/[\s^2^(Fo^2^)+(0.0421P)^2^] where P=(Fo^2^+2Fc^2^)/3'
_refine_ls_weighting_scheme calc
_refine_ls_wR_factor_ref 0.1143
_reflns_number_gt 2285
_reflns_number_total 3697
_reflns_threshold_expression I>2sigma(I)
_cod_data_source_file zq2179.cif
_cod_data_source_block I
_cod_original_sg_symbol_H-M 'P 21/n'
_cod_database_code 2236779
_cod_database_fobs_code 2236779

loop_
_symmetry_equiv_pos_as_xyz
'x, y, z'
'-x+1/2, y+1/2, -z+1/2'
'-x, -y, -z'
'x-1/2, -y-1/2, z-1/2'

loop_
_atom_site_type_symbol
_atom_site_label
_atom_site_fract_x
_atom_site_fract_y
_atom_site_fract_z
_atom_site_U_iso_or_equiv
_atom_site_adp_type
_atom_site_calc_flag
_atom_site_refinement_flags
_atom_site_occupancy
_atom_site_symmetry_multiplicity
C C1 0.54356(14) 0.7597(3) -0.08505(13) 0.0364(5) Uani d . 1 1
C C2 0.47799(16) 0.8218(3) -0.14815(14) 0.0499(7) Uani d . 1 1
H H2 0.4370 0.7502 -0.1809 0.060 Uiso calc R 1 1
C C3 0.47420(19) 0.9893(4) -0.16184(17) 0.0625(8) Uani d . 1 1
H H3 0.4314 1.0326 -0.2047 0.075 Uiso calc R 1 1
C C4 0.53416(19) 1.0939(4) -0.11187(18) 0.0626(8) Uani d . 1 1
H H4 0.5323 1.2081 -0.1210 0.075 Uiso calc R 1 1
C C5 0.59688(16) 1.0288(3) -0.04832(16) 0.0525(7) Uani d . 1 1
H H5 0.6359 1.1014 -0.0145 0.063 Uiso calc R 1 1
C C6 0.60438(14) 0.8602(3) -0.03261(13) 0.0375(6) Uani d . 1 1
C C7 0.67502(14) 0.8013(3) 0.03913(13) 0.0441(6) Uani d . 1 1
H H7A 0.6520 0.7007 0.0590 0.053 Uiso calc R 1 1
H H7B 0.6820 0.8856 0.0797 0.053 Uiso calc R 1 1
C C8 0.77017(14) 0.7660(3) 0.02151(13) 0.0457(6) Uani d . 1 1
H H8A 0.7677 0.6601 -0.0056 0.055 Uiso calc R 1 1
H H8B 0.7841 0.8517 -0.0132 0.055 Uiso calc R 1 1
C C9 0.84611(15) 0.7607(3) 0.09349(15) 0.0417(6) Uani d . 1 1
C C10 1.07421(15) 0.7137(3) 0.15039(14) 0.0456(6) Uani d . 1 1
C C11 1.05317(18) 0.5495(4) 0.15897(17) 0.0646(8) Uani d . 1 1
H H11 0.9922 0.5189 0.1592 0.077 Uiso calc R 1 1
C C12 1.1218(2) 0.4293(4) 0.16719(17) 0.0701(9) Uani d . 1 1
H H12 1.1067 0.3178 0.1718 0.084 Uiso calc R 1 1
C C13 1.21242(19) 0.4745(4) 0.16857(16) 0.0627(8) Uani d . 1 1
H H13 1.2590 0.3938 0.1756 0.075 Uiso calc R 1 1
C C14 1.23411(17) 0.6372(4) 0.15972(14) 0.0567(7) Uani d . 1 1
H H14 1.2954 0.6674 0.1606 0.068 Uiso calc R 1 1
C C15 1.16538(16) 0.7572(3) 0.14945(13) 0.0467(6) Uani d . 1 1
C C16 0.99784(16) 0.9673(3) 0.18933(15) 0.0428(6) Uani d . 1 1
C C17 0.92056(15) 1.0900(3) 0.16295(14) 0.0414(6) Uani d . 1 1
C C18 0.86650(17) 1.1325(3) 0.21517(15) 0.0527(7) Uani d . 1 1
H H18 0.8794 1.0861 0.2652 0.063 Uiso calc R 1 1
C C19 0.79360(18) 1.2432(4) 0.19365(18) 0.0616(8) Uani d . 1 1
H H19 0.7567 1.2696 0.2287 0.074 Uiso calc R 1 1
C C20 0.7755(2) 1.3147(4) 0.12042(19) 0.0677(8) Uani d . 1 1
H H20 0.7261 1.3891 0.1059 0.081 Uiso calc R 1 1
C C21 0.8295(2) 1.2771(4) 0.06901(18) 0.0666(8) Uani d . 1 1
H H21 0.8176 1.3274 0.0199 0.080 Uiso calc R 1 1
C C22 0.90226(18) 1.1643(3) 0.08966(16) 0.0558(7) Uani d . 1 1
H H22 0.9388 1.1385 0.0543 0.067 Uiso calc R 1 1
Cl Cl1 1.19330(5) 0.96079(10) 0.13393(4) 0.0716(3) Uani d . 1 1
N N1 0.54447(14) 0.5788(3) -0.07543(11) 0.0415(5) Uani d . 1 1
N N2 1.00361(12) 0.8386(3) 0.13960(12) 0.0529(6) Uani d . 1 1
O O1 0.46940(12) 0.5048(2) -0.09402(10) 0.0596(5) Uani d . 1 1
O O2 0.61882(12) 0.5081(2) -0.05065(10) 0.0556(5) Uani d . 1 1
O O3 0.84162(11) 0.7242(2) 0.15847(10) 0.0573(5) Uani d . 1 1
O O4 0.92840(9) 0.8124(2) 0.07409(9) 0.0457(4) Uani d . 1 1
O O5 1.05461(11) 0.9793(2) 0.25171(10) 0.0536(5) Uani d . 1 1

loop_
_atom_site_aniso_label
_atom_site_aniso_U_11
_atom_site_aniso_U_22
_atom_site_aniso_U_33
_atom_site_aniso_U_12
_atom_site_aniso_U_13
_atom_site_aniso_U_23
C1 0.0354(12) 0.0330(15) 0.0410(14) 0.0018(10) 0.0094(10) -0.0036(11)
C2 0.0460(14) 0.0504(19) 0.0493(16) 0.0066(12) 0.0021(12) -0.0035(13)
C3 0.0597(17) 0.063(2) 0.0625(19) 0.0194(15) 0.0083(14) 0.0084(16)
C4 0.0661(18) 0.0404(17) 0.085(2) 0.0127(14) 0.0254(17) 0.0051(17)
C5 0.0465(15) 0.0398(17) 0.071(2) -0.0037(12) 0.0134(14) -0.0118(14)
C6 0.0331(12) 0.0378(16) 0.0429(14) -0.0005(10) 0.0113(11) -0.0061(12)
C7 0.0376(13) 0.0526(17) 0.0412(14) -0.0013(11) 0.0068(11) -0.0110(12)
C8 0.0360(12) 0.0627(18) 0.0366(14) -0.0044(12) 0.0041(10) 0.0003(13)
C9 0.0373(13) 0.0398(16) 0.0467(16) -0.0008(11) 0.0066(11) -0.0053(13)
C10 0.0365(13) 0.0526(18) 0.0450(15) 0.0034(12) 0.0037(11) -0.0065(13)
C11 0.0442(15) 0.057(2) 0.090(2) 0.0011(14) 0.0109(15) -0.0104(17)
C12 0.068(2) 0.052(2) 0.087(2) 0.0074(16) 0.0099(17) -0.0058(17)
C13 0.0543(18) 0.074(2) 0.0562(18) 0.0248(16) 0.0042(13) -0.0037(16)
C14 0.0394(14) 0.087(2) 0.0448(16) 0.0105(15) 0.0123(12) -0.0005(16)
C15 0.0445(14) 0.0617(19) 0.0346(14) 0.0025(13) 0.0103(11) 0.0032(13)
C16 0.0369(13) 0.0468(16) 0.0459(15) -0.0082(11) 0.0119(12) -0.0032(13)
C17 0.0410(13) 0.0376(15) 0.0448(15) -0.0030(11) 0.0081(11) -0.0044(12)
C18 0.0545(15) 0.0526(18) 0.0480(16) 0.0045(13) 0.0056(13) -0.0054(14)
C19 0.0560(16) 0.063(2) 0.066(2) 0.0100(14) 0.0133(15) -0.0114(17)
C20 0.0652(18) 0.050(2) 0.078(2) 0.0126(14) -0.0057(17) -0.0105(17)
C21 0.088(2) 0.0488(19) 0.0571(19) 0.0096(16) 0.0036(17) 0.0065(15)
C22 0.0701(18) 0.0462(18) 0.0515(17) -0.0007(14) 0.0145(14) 0.0006(14)
Cl1 0.0704(5) 0.0792(6) 0.0717(5) -0.0083(4) 0.0297(4) 0.0167(4)
N1 0.0432(12) 0.0438(14) 0.0372(11) -0.0062(11) 0.0083(9) -0.0052(10)
N2 0.0325(11) 0.0582(15) 0.0599(14) 0.0049(10) -0.0067(10) -0.0175(12)
O1 0.0559(11) 0.0587(13) 0.0631(12) -0.0200(9) 0.0111(9) -0.0105(10)
O2 0.0537(11) 0.0443(12) 0.0655(12) 0.0071(8) 0.0063(9) -0.0012(9)
O3 0.0567(10) 0.0718(14) 0.0408(11) -0.0034(9) 0.0059(8) 0.0072(10)
O4 0.0332(8) 0.0530(11) 0.0480(10) -0.0028(7) 0.0028(8) -0.0075(8)
O5 0.0436(9) 0.0657(13) 0.0483(11) -0.0010(8) 0.0040(8) -0.0058(9)

loop_
_atom_type_symbol
_atom_type_description
_atom_type_scat_dispersion_real
_atom_type_scat_dispersion_imag
_atom_type_scat_source
C C 0.0033 0.0016 'International Tables Vol C Tables 4.2.6.8 and 6.1.1.4'
H H 0.0000 0.0000 'International Tables Vol C Tables 4.2.6.8 and 6.1.1.4'
N N 0.0061 0.0033 'International Tables Vol C Tables 4.2.6.8 and 6.1.1.4'
O O 0.0106 0.0060 'International Tables Vol C Tables 4.2.6.8 and 6.1.1.4'
Cl Cl 0.1484 0.1585 'International Tables Vol C Tables 4.2.6.8 and 6.1.1.4'

loop_
_geom_angle_atom_site_label_1
_geom_angle_atom_site_label_2
_geom_angle_atom_site_label_3
_geom_angle
C2 C1 C6 123.2(2)
C2 C1 N1 115.9(2)
C6 C1 N1 121.0(2)
C3 C2 C1 119.2(2)
C3 C2 H2 120.4
C1 C2 H2 120.4
C2 C3 C4 119.6(3)
C2 C3 H3 120.2
C4 C3 H3 120.2
C5 C4 C3 119.8(3)
C5 C4 H4 120.1
C3 C4 H4 120.1
C4 C5 C6 122.8(2)
C4 C5 H5 118.6
C6 C5 H5 118.6
C5 C6 C1 115.4(2)
C5 C6 C7 118.7(2)
C1 C6 C7 125.9(2)
C6 C7 C8 112.28(19)
C6 C7 H7A 109.1
C8 C7 H7A 109.1
C6 C7 H7B 109.1
C8 C7 H7B 109.1
H7A C7 H7B 107.9
C9 C8 C7 112.48(19)
C9 C8 H8A 109.1
C7 C8 H8A 109.1
C9 C8 H8B 109.1
C7 C8 H8B 109.1
H8A C8 H8B 107.8
O3 C9 O4 123.0(2)
O3 C9 C8 128.7(2)
O4 C9 C8 108.3(2)
C11 C10 C15 119.0(2)
C11 C10 N2 121.1(2)
C15 C10 N2 119.8(2)
C10 C11 C12 120.5(3)
C10 C11 H11 119.8
C12 C11 H11 119.8
C13 C12 C11 120.0(3)
C13 C12 H12 120.0
C11 C12 H12 120.0
C14 C13 C12 120.1(3)
C14 C13 H13 119.9
C12 C13 H13 119.9
C13 C14 C15 120.1(3)
C13 C14 H14 119.9
C15 C14 H14 119.9
C14 C15 C10 120.3(3)
C14 C15 Cl1 119.4(2)
C10 C15 Cl1 120.4(2)
O5 C16 N2 120.1(2)
O5 C16 C17 122.9(2)
N2 C16 C17 117.0(2)
C18 C17 C22 119.0(2)
C18 C17 C16 118.0(2)
C22 C17 C16 123.0(2)
C19 C18 C17 120.4(3)
C19 C18 H18 119.8
C17 C18 H18 119.8
C20 C19 C18 120.0(3)
C20 C19 H19 120.0
C18 C19 H19 120.0
C21 C20 C19 120.3(3)
C21 C20 H20 119.9
C19 C20 H20 119.9
C20 C21 C22 120.3(3)
C20 C21 H21 119.9
C22 C21 H21 119.9
C17 C22 C21 120.0(3)
C17 C22 H22 120.0
C21 C22 H22 120.0
O2 N1 O1 123.2(2)
O2 N1 C1 119.14(19)
O1 N1 C1 117.7(2)
C16 N2 O4 118.59(18)
C16 N2 C10 126.6(2)
O4 N2 C10 114.47(18)
C9 O4 N2 114.17(17)

loop_
_geom_bond_atom_site_label_1
_geom_bond_atom_site_label_2
_geom_bond_distance
C1 C2 1.384(3)
C1 C6 1.386(3)
C1 N1 1.462(3)
C2 C3 1.365(3)
C2 H2 0.9300
C3 C4 1.378(4)
C3 H3 0.9300
C4 C5 1.377(4)
C4 H4 0.9300
C5 C6 1.381(3)
C5 H5 0.9300
C6 C7 1.513(3)
C7 C8 1.525(3)
C7 H7A 0.9700
C7 H7B 0.9700
C8 C9 1.483(3)
C8 H8A 0.9700
C8 H8B 0.9700
C9 O3 1.190(3)
C9 O4 1.391(3)
C10 C11 1.370(4)
C10 C15 1.388(3)
C10 N2 1.425(3)
C11 C12 1.380(4)
C11 H11 0.9300
C12 C13 1.376(4)
C12 H12 0.9300
C13 C14 1.362(4)
C13 H13 0.9300
C14 C15 1.378(3)
C14 H14 0.9300
C15 Cl1 1.722(3)
C16 O5 1.219(3)
C16 N2 1.365(3)
C16 C17 1.496(3)
C17 C18 1.382(3)
C17 C22 1.384(3)
C18 C19 1.377(4)
C18 H18 0.9300
C19 C20 1.374(4)
C19 H19 0.9300
C20 C21 1.362(4)
C20 H20 0.9300
C21 C22 1.386(4)
C21 H21 0.9300
C22 H22 0.9300
N1 O2 1.221(2)
N1 O1 1.230(2)
N2 O4 1.417(2)

loop_
_geom_hbond_atom_site_label_D
_geom_hbond_atom_site_label_H
_geom_hbond_atom_site_label_A
_geom_hbond_site_symmetry_A
_geom_hbond_distance_DH
_geom_hbond_distance_HA
_geom_hbond_distance_DA
_geom_hbond_angle_DHA
C8 H8B Cl1 3_775 0.97 2.68 3.627(3) 167.2
C7 H7A O1 3_665 0.97 2.60 3.520(3) 157.8
C8 H8A O2 . 0.97 2.47 3.092(3) 121.4
C18 H18 O1 4_676 0.93 2.62 3.517(4) 161.3
C4 H4 O1 1_565 0.93 2.64 3.468(4) 149.1

loop_
_geom_torsion_atom_site_label_1
_geom_torsion_atom_site_label_2
_geom_torsion_atom_site_label_3
_geom_torsion_atom_site_label_4
_geom_torsion
C6 C1 C2 C3 2.3(4)
N1 C1 C2 C3 -178.7(2)
C1 C2 C3 C4 -1.4(4)
C2 C3 C4 C5 -0.4(4)
C3 C4 C5 C6 1.4(4)
C4 C5 C6 C1 -0.5(3)
C4 C5 C6 C7 -179.5(2)
C2 C1 C6 C5 -1.4(3)
N1 C1 C6 C5 179.72(19)
C2 C1 C6 C7 177.5(2)
N1 C1 C6 C7 -1.4(3)
C5 C6 C7 C8 -89.7(3)
C1 C6 C7 C8 91.5(3)
C6 C7 C8 C9 161.9(2)
C7 C8 C9 O3 27.9(4)
C7 C8 C9 O4 -150.2(2)
C15 C10 C11 C12 0.5(4)
N2 C10 C11 C12 178.2(2)
C10 C11 C12 C13 1.5(4)
C11 C12 C13 C14 -1.8(4)
C12 C13 C14 C15 0.1(4)
C13 C14 C15 C10 1.9(4)
C13 C14 C15 Cl1 -177.1(2)
C11 C10 C15 C14 -2.2(4)
N2 C10 C15 C14 -179.9(2)
C11 C10 C15 Cl1 176.8(2)
N2 C10 C15 Cl1 -0.9(3)
O5 C16 C17 C18 -49.0(3)
N2 C16 C17 C18 131.7(2)
O5 C16 C17 C22 129.7(3)
N2 C16 C17 C22 -49.6(3)
C22 C17 C18 C19 2.1(4)
C16 C17 C18 C19 -179.1(2)
C17 C18 C19 C20 -1.3(4)
C18 C19 C20 C21 -0.2(4)
C19 C20 C21 C22 1.1(4)
C18 C17 C22 C21 -1.2(4)
C16 C17 C22 C21 -179.9(2)
C20 C21 C22 C17 -0.4(4)
C2 C1 N1 O2 145.1(2)
C6 C1 N1 O2 -35.9(3)
C2 C1 N1 O1 -33.9(3)
C6 C1 N1 O1 145.1(2)
O5 C16 N2 O4 169.69(19)
C17 C16 N2 O4 -11.0(3)
O5 C16 N2 C10 -3.3(4)
C17 C16 N2 C10 176.0(2)
C11 C10 N2 C16 116.1(3)
C15 C10 N2 C16 -66.3(3)
C11 C10 N2 O4 -57.2(3)
C15 C10 N2 O4 120.5(2)
O3 C9 O4 N2 -7.8(3)
C8 C9 O4 N2 170.50(18)
C16 N2 O4 C9 -67.4(3)
C10 N2 O4 C9 106.5(2)
